data_4087087
loop_
_publ_author_name
'Siek, Sopheavy'
'Burks, Dalton B.'
'Gerlach, Deidra L.'
'Liang, Guangchao'
'Tesh, Jamie M.'
'Thompson, Courtney R.'
'Qu, Fengrui'
'Shankwitz, Jennifer E.'
'Vasquez, Robert M.'
'Chambers, Nicole'
'Szulczewski, Gregory J.'
'Grotjahn, Douglas B.'
'Webster, Charles Edwin'
'Papish, Elizabeth T.'

_publ_section_title
;
 Iridium and Ruthenium Complexes of N-Heterocyclic Carbene- and
 Pyridinol-Derived Chelates as Catalysts for Aqueous Carbon Dioxide
 Hydrogenation and Formic Acid Dehydrogenation: The Role of the Alkali
 Metal
;
_journal_issue 6
_journal_name_full Organometallics
_journal_page_first 1091
_journal_paper_doi 10.1021/acs.organomet.6b00806
_journal_volume 36
_journal_year 2017
_chemical_formula_moiety 'C21 H26 Cl Ir N3 O, Cl, 2(H2 O)'
_chemical_formula_sum 'C21 H30 Cl2 Ir N3 O3'
_chemical_formula_weight 635.13
_chemical_name_common
;
3sp [Cp(star)IrCl(C11H11N3O)]Cl
;
_space_group_crystal_system triclinic
_space_group_IT_number 2
_space_group_name_Hall '-P 1'
_space_group_name_H-M_alt 'P -1'
_symmetry_space_group_name_Hall '-P 1'
_symmetry_space_group_name_H-M 'P -1'
_atom_sites_solution_hydrogens geom
_atom_sites_solution_primary direct
_atom_sites_solution_secondary difmap
_audit_creation_method SHELXL-2014/7
_cell_angle_alpha 94.062(3)
_cell_angle_beta 93.152(3)
_cell_angle_gamma 95.603(3)
_cell_formula_units_Z 2
_cell_length_a 7.9111(5)
_cell_length_b 8.4077(4)
_cell_length_c 17.5316(10)
_cell_measurement_reflns_used 9945
_cell_measurement_temperature 223(2)
_cell_measurement_theta_max 28.1399
_cell_measurement_theta_min 2.3338
_cell_volume 1155.36(11)
_computing_cell_refinement 'SHELXL-2014/7 (Sheldrick, 2014)'
_computing_data_collection 'APEX2 V2013.10-0 (Bruker, 2013)'
_computing_data_reduction 'SAINT V8.34A (Bruker, 2013)'
_computing_molecular_graphics 'Mercury CSD 3.5.1 (2014)'
_computing_structure_refinement 'SHELXL-2014/7 (Sheldrick, 2014)'
_computing_structure_solution 'SHELXT (Sheldrick, 2015)'
_diffrn_ambient_temperature 223(2)
_diffrn_measured_fraction_theta_full 0.996
_diffrn_measured_fraction_theta_max 0.991
_diffrn_measurement_device_type 'Bruker AXS SMART APEX2 CCD diffractometer'
_diffrn_measurement_method 'phi and omega scans'
_diffrn_radiation_type MoK\a
_diffrn_radiation_wavelength 0.71073
_diffrn_reflns_av_R_equivalents 0.0335
_diffrn_reflns_av_unetI/netI 0.0249
_diffrn_reflns_Laue_measured_fraction_full 0.996
_diffrn_reflns_Laue_measured_fraction_max 0.991
_diffrn_reflns_limit_h_max 10
_diffrn_reflns_limit_h_min -10
_diffrn_reflns_limit_k_max 11
_diffrn_reflns_limit_k_min -11
_diffrn_reflns_limit_l_max 23
_diffrn_reflns_limit_l_min -23
_diffrn_reflns_number 33121
_diffrn_reflns_point_group_measured_fraction_full 0.996
_diffrn_reflns_point_group_measured_fraction_max 0.991
_diffrn_reflns_theta_full 25.242
_diffrn_reflns_theta_max 28.317
_diffrn_reflns_theta_min 2.334
_diffrn_source 'sealed X-ray tube'
_exptl_absorpt_coefficient_mu 6.036
_exptl_absorpt_correction_T_max 0.7457
_exptl_absorpt_correction_T_min 0.5542
_exptl_absorpt_correction_type multi-scan
_exptl_absorpt_process_details 'SADABS v2014/5 (Bruker AXS Inc., 2014)'
_exptl_crystal_colour yellow
_exptl_crystal_density_diffrn 1.821
_exptl_crystal_description plate
_exptl_crystal_F_000 620
_exptl_crystal_size_max 0.100
_exptl_crystal_size_mid 0.100
_exptl_crystal_size_min 0.060
_refine_diff_density_max 2.243
_refine_diff_density_min -4.771
_refine_diff_density_rms 0.199
_refine_ls_extinction_method none
_refine_ls_goodness_of_fit_ref 1.316
_refine_ls_hydrogen_treatment constr
_refine_ls_matrix_type full
_refine_ls_number_parameters 277
_refine_ls_number_reflns 5724
_refine_ls_number_restraints 0
_refine_ls_restrained_S_all 1.316
_refine_ls_R_factor_all 0.0503
_refine_ls_R_factor_gt 0.0476
_refine_ls_shift/su_max 0.001
_refine_ls_shift/su_mean 0.000
_refine_ls_structure_factor_coef Fsqd
_refine_ls_weighting_details 'w=1/[\s^2^(Fo^2^)+16.1034P] where P=(Fo^2^+2Fc^2^)/3'
_refine_ls_weighting_scheme calc
_refine_ls_wR_factor_gt 0.1108
_refine_ls_wR_factor_ref 0.1117
_reflns_Friedel_coverage 0.000
_reflns_number_gt 5461
_reflns_number_total 5724
_reflns_threshold_expression 'I > 2\s(I)'
_cod_data_source_file om6b00806_si_003.cif
_cod_data_source_block complex3SP_ss21
_cod_depositor_comments 'Adding full bibliography for 4087084--4087091.cif.'
_cod_database_code 4087087
_shelx_shelxl_version_number 2014/7
_shelx_space_group_comment
;
The symmetry employed for this shelxl refinement is uniquely defined
by the following loop, which should always be used as a source of
symmetry information in preference to the above space-group names.
They are only intended as comments.
;
_shelx_estimated_absorpt_t_min 0.584
_shelx_estimated_absorpt_t_max 0.713

loop_
_space_group_symop_operation_xyz
'x, y, z'
'-x, -y, -z'

loop_
_atom_site_label
_atom_site_type_symbol
_atom_site_fract_x
_atom_site_fract_y
_atom_site_fract_z
_atom_site_U_iso_or_equiv
_atom_site_adp_type
_atom_site_occupancy
_atom_site_site_symmetry_order
_atom_site_calc_flag
_atom_site_refinement_flags_posn
_atom_site_refinement_flags_adp
Ir1 Ir 0.70865(4) 0.62781(4) 0.67760(2) 0.02132(9) Uani 1 1 d . .
Cl1 Cl 0.4690(3) 0.7550(3) 0.62979(13) 0.0433(5) Uani 1 1 d . .
O1 O 0.2417(9) 0.1409(8) 0.8353(4) 0.0474(17) Uani 1 1 d . .
N1 N 0.6808(9) 0.8698(8) 0.8171(4) 0.0286(14) Uani 1 1 d . .
N2 N 0.5416(9) 0.6391(8) 0.8223(4) 0.0277(14) Uani 1 1 d . .
N3 N 0.3863(9) 0.3794(8) 0.8254(4) 0.0286(14) Uani 1 1 d . .
C1 C 0.7837(13) 1.0075(10) 0.7918(6) 0.042(2) Uani 1 1 d . .
H1A H 0.7682 1.0084 0.7366 0.062 Uiso 1 1 calc R U
H1B H 0.9027 1.0003 0.8062 0.062 Uiso 1 1 calc R U
H1C H 0.7486 1.1054 0.8159 0.062 Uiso 1 1 calc R U
C2 C 0.5916(12) 0.8763(11) 0.8832(5) 0.038(2) Uani 1 1 d . .
H2 H 0.5928 0.9653 0.9189 0.045 Uiso 1 1 calc R U
C3 C 0.5039(13) 0.7332(11) 0.8868(5) 0.037(2) Uani 1 1 d . .
H3 H 0.4313 0.7022 0.9250 0.044 Uiso 1 1 calc R U
C4 C 0.6523(10) 0.7260(9) 0.7789(4) 0.0258(15) Uani 1 1 d . .
C5 C 0.4883(10) 0.4866(9) 0.7897(4) 0.0251(15) Uani 1 1 d . .
C6 C 0.5499(10) 0.4489(10) 0.7176(4) 0.0279(16) Uani 1 1 d . .
C7 C 0.4964(10) 0.2963(10) 0.6856(5) 0.0303(17) Uani 1 1 d . .
H7 H 0.5266 0.2683 0.6357 0.036 Uiso 1 1 calc R U
C8 C 0.3995(11) 0.1806(10) 0.7232(5) 0.0350(19) Uani 1 1 d . .
H8 H 0.3741 0.0747 0.7017 0.042 Uiso 1 1 calc R U
C9 C 0.3438(11) 0.2296(10) 0.7927(5) 0.0332(18) Uani 1 1 d . .
C10 C 0.2207(16) 0.2313(13) 0.9069(6) 0.055(3) Uani 1 1 d . .
H10A H 0.2743 0.1822 0.9498 0.066 Uiso 1 1 calc R U
H10B H 0.0996 0.2347 0.9154 0.066 Uiso 1 1 calc R U
C11 C 0.3064(13) 0.3995(12) 0.9000(5) 0.041(2) Uani 1 1 d . .
H11A H 0.2231 0.4784 0.8986 0.050 Uiso 1 1 calc R U
H11B H 0.3920 0.4317 0.9422 0.050 Uiso 1 1 calc R U
C12 C 0.8378(11) 0.6390(11) 0.5666(5) 0.0327(18) Uani 1 1 d . .
C13 C 0.8432(10) 0.4832(10) 0.5920(5) 0.0280(16) Uani 1 1 d . .
C14 C 0.9317(10) 0.5032(9) 0.6667(4) 0.0252(15) Uani 1 1 d . .
C15 C 0.9867(10) 0.6697(10) 0.6841(5) 0.0268(16) Uani 1 1 d . .
C16 C 0.9273(10) 0.7555(10) 0.6229(5) 0.0285(16) Uani 1 1 d . .
C17 C 0.7528(14) 0.6736(15) 0.4915(5) 0.051(3) Uani 1 1 d . .
H17A H 0.8388 0.7007 0.4559 0.076 Uiso 1 1 calc R U
H17B H 0.6852 0.7628 0.4997 0.076 Uiso 1 1 calc R U
H17C H 0.6797 0.5796 0.4705 0.076 Uiso 1 1 calc R U
C18 C 0.7835(12) 0.3267(12) 0.5474(6) 0.042(2) Uani 1 1 d . .
H18A H 0.6654 0.3272 0.5294 0.064 Uiso 1 1 calc R U
H18B H 0.7938 0.2394 0.5801 0.064 Uiso 1 1 calc R U
H18C H 0.8526 0.3125 0.5039 0.064 Uiso 1 1 calc R U
C19 C 0.9806(13) 0.3673(12) 0.7133(5) 0.042(2) Uani 1 1 d . .
H19A H 0.9333 0.2656 0.6874 0.064 Uiso 1 1 calc R U
H19B H 0.9360 0.3790 0.7636 0.064 Uiso 1 1 calc R U
H19C H 1.1035 0.3703 0.7187 0.064 Uiso 1 1 calc R U
C20 C 1.1023(11) 0.7355(12) 0.7521(5) 0.040(2) Uani 1 1 d . .
H20A H 1.2183 0.7150 0.7428 0.059 Uiso 1 1 calc R U
H20B H 1.0670 0.6839 0.7972 0.059 Uiso 1 1 calc R U
H20C H 1.0964 0.8501 0.7602 0.059 Uiso 1 1 calc R U
C21 C 0.9741(16) 0.9278(12) 0.6109(7) 0.057(3) Uani 1 1 d . .
H21A H 1.0726 0.9375 0.5803 0.085 Uiso 1 1 calc R U
H21B H 1.0008 0.9877 0.6601 0.085 Uiso 1 1 calc R U
H21C H 0.8794 0.9701 0.5844 0.085 Uiso 1 1 calc R U
Cl2 Cl 0.6973(7) 0.2948(5) 0.9410(2) 0.1015(15) Uani 1 1 d . .
O1W O 0.8988(17) 0.5574(15) 0.9197(5) 0.107(5) Uani 1 1 d . .
O2W O 0.074(2) -0.1195(18) 0.9564(8) 0.132(5) Uani 1 1 d . .

loop_
_atom_site_aniso_label
_atom_site_aniso_U_11
_atom_site_aniso_U_22
_atom_site_aniso_U_33
_atom_site_aniso_U_23
_atom_site_aniso_U_13
_atom_site_aniso_U_12
Ir1 0.02082(14) 0.02366(14) 0.01980(14) -0.00116(9) 0.00312(9) 0.00490(10)
Cl1 0.0368(11) 0.0636(15) 0.0332(11) 0.0033(10) 0.0008(9) 0.0257(11)
O1 0.053(4) 0.041(4) 0.045(4) -0.004(3) 0.017(3) -0.007(3)
N1 0.035(4) 0.021(3) 0.030(3) -0.001(3) 0.006(3) 0.002(3)
N2 0.031(3) 0.028(3) 0.024(3) -0.006(3) 0.004(3) 0.006(3)
N3 0.031(4) 0.031(3) 0.025(3) 0.000(3) 0.003(3) 0.006(3)
C1 0.051(6) 0.023(4) 0.050(6) -0.005(4) 0.017(4) -0.004(4)
C2 0.048(5) 0.034(5) 0.030(4) -0.008(3) 0.011(4) 0.003(4)
C3 0.052(5) 0.034(5) 0.025(4) -0.005(3) 0.010(4) 0.005(4)
C4 0.024(4) 0.030(4) 0.023(4) -0.003(3) 0.001(3) 0.007(3)
C5 0.023(4) 0.027(4) 0.025(4) 0.001(3) 0.003(3) 0.004(3)
C6 0.026(4) 0.034(4) 0.024(4) -0.002(3) 0.000(3) 0.011(3)
C7 0.033(4) 0.032(4) 0.024(4) -0.009(3) 0.010(3) -0.002(3)
C8 0.033(4) 0.027(4) 0.043(5) -0.003(4) 0.004(4) 0.000(3)
C9 0.029(4) 0.031(4) 0.038(5) 0.003(3) 0.002(3) 0.001(3)
C10 0.069(7) 0.050(6) 0.044(6) 0.003(5) 0.019(5) -0.007(5)
C11 0.052(6) 0.041(5) 0.033(5) 0.003(4) 0.014(4) 0.002(4)
C12 0.030(4) 0.043(5) 0.027(4) 0.003(3) 0.009(3) 0.010(4)
C13 0.026(4) 0.032(4) 0.027(4) -0.005(3) 0.007(3) 0.008(3)
C14 0.025(4) 0.026(4) 0.026(4) 0.006(3) 0.005(3) 0.004(3)
C15 0.021(4) 0.030(4) 0.029(4) -0.003(3) 0.005(3) 0.004(3)
C16 0.030(4) 0.027(4) 0.030(4) 0.004(3) 0.013(3) 0.004(3)
C17 0.050(6) 0.078(8) 0.029(5) 0.017(5) 0.010(4) 0.025(6)
C18 0.035(5) 0.044(5) 0.045(5) -0.019(4) 0.006(4) 0.004(4)
C19 0.054(6) 0.040(5) 0.038(5) 0.004(4) 0.012(4) 0.022(4)
C20 0.029(4) 0.048(5) 0.038(5) -0.008(4) -0.001(4) -0.002(4)
C21 0.074(8) 0.030(5) 0.071(8) 0.013(5) 0.037(6) 0.009(5)
Cl2 0.160(4) 0.090(3) 0.062(2) -0.0107(19) 0.019(2) 0.056(3)
O1W 0.160(11) 0.134(10) 0.058(6) 0.054(6) 0.052(6) 0.106(9)
O2W 0.162(14) 0.134(12) 0.110(10) 0.015(9) 0.037(9) 0.048(10)

loop_
_atom_type_symbol
_atom_type_description
_atom_type_scat_dispersion_real
_atom_type_scat_dispersion_imag
_atom_type_scat_source
C C 0.0033 0.0016 'International Tables Vol C Tables 4.2.6.8 and 6.1.1.4'
H H 0.0000 0.0000 'International Tables Vol C Tables 4.2.6.8 and 6.1.1.4'
N N 0.0061 0.0033 'International Tables Vol C Tables 4.2.6.8 and 6.1.1.4'
O O 0.0106 0.0060 'International Tables Vol C Tables 4.2.6.8 and 6.1.1.4'
Cl Cl 0.1484 0.1585 'International Tables Vol C Tables 4.2.6.8 and 6.1.1.4'
Ir Ir -1.4442 7.9887 'International Tables Vol C Tables 4.2.6.8 and 6.1.1.4'

loop_
_geom_angle_atom_site_label_1
_geom_angle_atom_site_label_2
_geom_angle_atom_site_label_3
_geom_angle
C4 Ir1 C6 77.5(3)
C4 Ir1 C14 121.1(3)
C6 Ir1 C14 99.0(3)
C4 Ir1 C15 102.1(3)
C6 Ir1 C15 130.7(3)
C14 Ir1 C15 38.5(3)
C4 Ir1 C16 115.9(3)
C6 Ir1 C16 161.4(3)
C14 Ir1 C16 63.4(3)
C15 Ir1 C16 37.3(3)
C4 Ir1 C13 159.0(3)
C6 Ir1 C13 100.0(3)
C14 Ir1 C13 38.3(3)
C15 Ir1 C13 63.5(3)
C16 Ir1 C13 62.8(3)
C4 Ir1 C12 151.7(3)
C6 Ir1 C12 130.7(3)
C14 Ir1 C12 62.7(3)
C15 Ir1 C12 62.4(3)
C16 Ir1 C12 37.5(3)
C13 Ir1 C12 36.7(3)
C4 Ir1 Cl1 83.8(2)
C6 Ir1 Cl1 91.0(2)
C14 Ir1 Cl1 154.6(2)
C15 Ir1 Cl1 138.2(2)
C16 Ir1 Cl1 102.8(2)
C13 Ir1 Cl1 117.1(2)
C12 Ir1 Cl1 93.2(2)
C9 O1 C10 109.3(7)
C4 N1 C2 111.4(7)
C4 N1 C1 125.3(7)
C2 N1 C1 123.2(7)
C4 N2 C5 113.4(6)
C4 N2 C3 110.4(7)
C5 N2 C3 136.0(7)
C9 N3 C5 120.3(7)
C9 N3 C11 110.2(7)
C5 N3 C11 129.6(7)
N1 C1 H1A 109.5
N1 C1 H1B 109.5
H1A C1 H1B 109.5
N1 C1 H1C 109.5
H1A C1 H1C 109.5
H1B C1 H1C 109.5
C3 C2 N1 107.6(7)
C3 C2 H2 126.2
N1 C2 H2 126.2
C2 C3 N2 106.1(8)
C2 C3 H3 126.9
N2 C3 H3 126.9
N1 C4 N2 104.4(6)
N1 C4 Ir1 136.4(6)
N2 C4 Ir1 118.9(5)
N3 C5 N2 122.4(7)
N3 C5 C6 122.2(7)
N2 C5 C6 115.3(7)
C7 C6 C5 114.8(8)
C7 C6 Ir1 130.3(6)
C5 C6 Ir1 114.9(6)
C6 C7 C8 123.9(7)
C6 C7 H7 118.0
C8 C7 H7 118.0
C9 C8 C7 116.6(8)
C9 C8 H8 121.7
C7 C8 H8 121.7
O1 C9 N3 112.3(8)
O1 C9 C8 125.8(8)
N3 C9 C8 121.9(8)
O1 C10 C11 106.2(8)
O1 C10 H10A 110.5
C11 C10 H10A 110.5
O1 C10 H10B 110.5
C11 C10 H10B 110.5
H10A C10 H10B 108.7
N3 C11 C10 101.6(7)
N3 C11 H11A 111.5
C10 C11 H11A 111.5
N3 C11 H11B 111.5
C10 C11 H11B 111.5
H11A C11 H11B 109.3
C13 C12 C16 109.6(7)
C13 C12 C17 124.1(9)
C16 C12 C17 126.3(9)
C13 C12 Ir1 71.4(5)
C16 C12 Ir1 71.0(4)
C17 C12 Ir1 124.8(6)
C12 C13 C14 106.4(7)
C12 C13 C18 127.1(8)
C14 C13 C18 126.3(8)
C12 C13 Ir1 71.9(4)
C14 C13 Ir1 67.3(4)
C18 C13 Ir1 129.6(6)
C15 C14 C13 108.6(7)
C15 C14 C19 125.7(8)
C13 C14 C19 125.0(8)
C15 C14 Ir1 72.3(4)
C13 C14 Ir1 74.4(4)
C19 C14 Ir1 126.3(6)
C16 C15 C14 108.2(7)
C16 C15 C20 127.1(8)
C14 C15 C20 124.4(8)
C16 C15 Ir1 73.4(5)
C14 C15 Ir1 69.2(4)
C20 C15 Ir1 127.7(6)
C15 C16 C12 107.0(7)
C15 C16 C21 127.0(9)
C12 C16 C21 125.1(9)
C15 C16 Ir1 69.3(4)
C12 C16 Ir1 71.5(5)
C21 C16 Ir1 132.7(6)
C12 C17 H17A 109.5
C12 C17 H17B 109.5
H17A C17 H17B 109.5
C12 C17 H17C 109.5
H17A C17 H17C 109.5
H17B C17 H17C 109.5
C13 C18 H18A 109.5
C13 C18 H18B 109.5
H18A C18 H18B 109.5
C13 C18 H18C 109.5
H18A C18 H18C 109.5
H18B C18 H18C 109.5
C14 C19 H19A 109.5
C14 C19 H19B 109.5
H19A C19 H19B 109.5
C14 C19 H19C 109.5
H19A C19 H19C 109.5
H19B C19 H19C 109.5
C15 C20 H20A 109.5
C15 C20 H20B 109.5
H20A C20 H20B 109.5
C15 C20 H20C 109.5
H20A C20 H20C 109.5
H20B C20 H20C 109.5
C16 C21 H21A 109.5
C16 C21 H21B 109.5
H21A C21 H21B 109.5
C16 C21 H21C 109.5
H21A C21 H21C 109.5
H21B C21 H21C 109.5

loop_
_geom_bond_atom_site_label_1
_geom_bond_atom_site_label_2
_geom_bond_distance
Ir1 C4 1.996(7)
Ir1 C6 2.052(9)
Ir1 C14 2.149(8)
Ir1 C15 2.189(8)
Ir1 C16 2.243(8)
Ir1 C13 2.244(7)
Ir1 C12 2.250(8)
Ir1 Cl1 2.406(2)
O1 C9 1.338(11)
O1 C10 1.448(12)
N1 C4 1.333(10)
N1 C2 1.389(11)
N1 C1 1.459(11)
N2 C4 1.381(10)
N2 C5 1.383(10)
N2 C3 1.396(10)
N3 C9 1.349(11)
N3 C5 1.360(10)
N3 C11 1.489(11)
C1 H1A 0.9700
C1 H1B 0.9700
C1 H1C 0.9700
C2 C3 1.337(13)
C2 H2 0.9400
C3 H3 0.9400
C5 C6 1.406(10)
C6 C7 1.380(11)
C7 C8 1.403(12)
C7 H7 0.9400
C8 C9 1.369(12)
C8 H8 0.9400
C10 C11 1.523(14)
C10 H10A 0.9800
C10 H10B 0.9800
C11 H11A 0.9800
C11 H11B 0.9800
C12 C13 1.417(12)
C12 C16 1.443(12)
C12 C17 1.506(12)
C13 C14 1.442(11)
C13 C18 1.503(11)
C14 C15 1.431(11)
C14 C19 1.519(11)
C15 C16 1.419(11)
C15 C20 1.500(11)
C16 C21 1.492(12)
C17 H17A 0.9700
C17 H17B 0.9700
C17 H17C 0.9700
C18 H18A 0.9700
C18 H18B 0.9700
C18 H18C 0.9700
C19 H19A 0.9700
C19 H19B 0.9700
C19 H19C 0.9700
C20 H20A 0.9700
C20 H20B 0.9700
C20 H20C 0.9700
C21 H21A 0.9700
C21 H21B 0.9700
C21 H21C 0.9700

loop_
_geom_torsion_atom_site_label_1
_geom_torsion_atom_site_label_2
_geom_torsion_atom_site_label_3
_geom_torsion_atom_site_label_4
_geom_torsion
C4 N1 C2 C3 -0.2(11)
C1 N1 C2 C3 176.4(9)
N1 C2 C3 N2 0.4(11)
C4 N2 C3 C2 -0.4(10)
C5 N2 C3 C2 -175.6(9)
C2 N1 C4 N2 -0.1(9)
C1 N1 C4 N2 -176.6(8)
C2 N1 C4 Ir1 172.3(7)
C1 N1 C4 Ir1 -4.3(14)
C5 N2 C4 N1 176.7(7)
C3 N2 C4 N1 0.3(9)
C5 N2 C4 Ir1 2.7(9)
C3 N2 C4 Ir1 -173.7(6)
C9 N3 C5 N2 -177.1(7)
C11 N3 C5 N2 3.1(13)
C9 N3 C5 C6 1.6(12)
C11 N3 C5 C6 -178.3(8)
C4 N2 C5 N3 176.5(7)
C3 N2 C5 N3 -8.5(14)
C4 N2 C5 C6 -2.3(10)
C3 N2 C5 C6 172.8(9)
N3 C5 C6 C7 1.1(11)
N2 C5 C6 C7 179.8(7)
N3 C5 C6 Ir1 -177.8(6)
N2 C5 C6 Ir1 0.9(9)
C5 C6 C7 C8 -5.0(12)
Ir1 C6 C7 C8 173.7(7)
C6 C7 C8 C9 6.0(14)
C10 O1 C9 N3 -4.8(11)
C10 O1 C9 C8 176.4(10)
C5 N3 C9 O1 -179.5(7)
C11 N3 C9 O1 0.4(10)
C5 N3 C9 C8 -0.5(13)
C11 N3 C9 C8 179.3(9)
C7 C8 C9 O1 175.7(9)
C7 C8 C9 N3 -3.1(13)
C9 O1 C10 C11 7.0(12)
C9 N3 C11 C10 3.8(10)
C5 N3 C11 C10 -176.4(9)
O1 C10 C11 N3 -6.2(11)
C16 C12 C13 C14 2.3(9)
C17 C12 C13 C14 -178.6(8)
Ir1 C12 C13 C14 -58.7(5)
C16 C12 C13 C18 -172.6(8)
C17 C12 C13 C18 6.5(13)
Ir1 C12 C13 C18 126.4(8)
C16 C12 C13 Ir1 61.0(6)
C17 C12 C13 Ir1 -119.9(8)
C12 C13 C14 C15 -3.0(9)
C18 C13 C14 C15 171.9(8)
Ir1 C13 C14 C15 -64.7(5)
C12 C13 C14 C19 -174.7(8)
C18 C13 C14 C19 0.3(13)
Ir1 C13 C14 C19 123.7(8)
C12 C13 C14 Ir1 61.7(5)
C18 C13 C14 Ir1 -123.4(8)
C13 C14 C15 C16 2.6(9)
C19 C14 C15 C16 174.2(8)
Ir1 C14 C15 C16 -63.5(5)
C13 C14 C15 C20 -171.7(7)
C19 C14 C15 C20 -0.1(13)
Ir1 C14 C15 C20 122.2(8)
C13 C14 C15 Ir1 66.1(5)
C19 C14 C15 Ir1 -122.3(8)
C14 C15 C16 C12 -1.2(9)
C20 C15 C16 C12 172.9(8)
Ir1 C15 C16 C12 -62.0(5)
C14 C15 C16 C21 -170.7(8)
C20 C15 C16 C21 3.4(13)
Ir1 C15 C16 C21 128.5(9)
C14 C15 C16 Ir1 60.8(5)
C20 C15 C16 Ir1 -125.1(8)
C13 C12 C16 C15 -0.7(9)
C17 C12 C16 C15 -179.8(8)
Ir1 C12 C16 C15 60.5(5)
C13 C12 C16 C21 169.1(8)
C17 C12 C16 C21 -10.0(14)
Ir1 C12 C16 C21 -129.7(9)
C13 C12 C16 Ir1 -61.2(6)
C17 C12 C16 Ir1 119.7(8)
